data_2240684
loop_
_publ_author_name
'He, Chuan-Chuan'
'Xu, Guan-Cheng'

_publ_section_title
;
 Crystal structure of
 (<i>Z</i>)-<i>N</i>'-[1-(3-methyl-5-oxo-1-phenyl-1,5-dihydro-4<i>H</i>-pyrazol-4-ylidene)propyl]benzenesulfonohydrazide
;
_journal_issue 5
_journal_name_full 'Acta Crystallographica Section E'
_journal_page_first 487
_journal_page_last 489
_journal_paper_doi 10.1107/S2056989015007094
_journal_volume 71
_journal_year 2015
_chemical_formula_iupac 'C19 H20 N4 O3 S'
_chemical_formula_moiety 'C19 H20 N4 O3 S'
_chemical_formula_sum 'C19 H20 N4 O3 S'
_chemical_formula_weight 384.45
_chemical_melting_point 483
_chemical_name_systematic
(<i>Z</i>)-<i>N</i>'-[1-(3-Methyl-5-oxo-1-phenyl-1,5-dihydro-4<i>H</i>-pyrazol-4-ylidene)propyl]benzenesulfonohydrazide
_space_group_IT_number 14
_symmetry_cell_setting monoclinic
_symmetry_space_group_name_Hall '-P 2yn'
_symmetry_space_group_name_H-M 'P 1 21/n 1'
_atom_sites_solution_hydrogens geom
_atom_sites_solution_primary direct
_atom_sites_solution_secondary difmap
_audit_creation_method SHELXL-97
_cell_angle_alpha 90.00
_cell_angle_beta 107.19(3)
_cell_angle_gamma 90.00
_cell_formula_units_Z 4
_cell_length_a 10.601(2)
_cell_length_b 16.954(3)
_cell_length_c 11.246(2)
_cell_measurement_reflns_used 11125
_cell_measurement_temperature 295(2)
_cell_measurement_theta_max 27.49
_cell_measurement_theta_min 3.06
_cell_volume 1930.9(7)
_computing_cell_refinement
;
RAPID-AUTO (Rigaku, 2004)
;
_computing_data_collection
;
RAPID-AUTO (Rigaku, 2004)
;
_computing_data_reduction
;
RAPID-AUTO (Rigaku, 2004)
;
_computing_molecular_graphics
;
SHELXTL (Sheldrick, 2008)
;
_computing_publication_material
;
SHELXL97 (Sheldrick, 2008) and PLATON (Spek, 2009)
;
_computing_structure_refinement
;
SHELXL97 (Sheldrick, 2008)
;
_computing_structure_solution
;
SHELXS97 (Sheldrick, 2008)
;
_diffrn_ambient_temperature 295(2)
_diffrn_measured_fraction_theta_full 0.981
_diffrn_measured_fraction_theta_max 0.981
_diffrn_measurement_device_type 'Rigaku R-AXIS SPIDER'
_diffrn_measurement_method '\w oscillation'
_diffrn_radiation_monochromator graphite
_diffrn_radiation_source 'fine-focus sealed tube'
_diffrn_radiation_type MoK\a
_diffrn_radiation_wavelength 0.71073
_diffrn_reflns_av_R_equivalents 0.0243
_diffrn_reflns_av_sigmaI/netI 0.0205
_diffrn_reflns_limit_h_max 12
_diffrn_reflns_limit_h_min -12
_diffrn_reflns_limit_k_max 20
_diffrn_reflns_limit_k_min -20
_diffrn_reflns_limit_l_max 12
_diffrn_reflns_limit_l_min -13
_diffrn_reflns_number 14175
_diffrn_reflns_theta_full 25.00
_diffrn_reflns_theta_max 25.00
_diffrn_reflns_theta_min 3.06
_diffrn_standards_decay_% 0
_diffrn_standards_interval_count 0
_diffrn_standards_interval_time 0
_diffrn_standards_number 0
_exptl_absorpt_coefficient_mu 0.194
_exptl_absorpt_correction_T_max 0.9621
_exptl_absorpt_correction_T_min 0.9585
_exptl_absorpt_correction_type multi-scan
_exptl_absorpt_process_details
;
(ABSCOR; Higashi, 1995)
;
_exptl_crystal_colour yellow
_exptl_crystal_density_diffrn 1.322
_exptl_crystal_density_method 'not measured'
_exptl_crystal_description block
_exptl_crystal_F_000 808
_exptl_crystal_size_max 0.22
_exptl_crystal_size_mid 0.21
_exptl_crystal_size_min 0.20
_refine_diff_density_max 0.193
_refine_diff_density_min -0.262
_refine_ls_extinction_coef 0.016(2)
_refine_ls_extinction_expression Fc^*^=kFc[1+0.001xFc^2^\l^3^/sin(2\q)]^-1/4^
_refine_ls_extinction_method
;
SHELXL97 (Sheldrick, 2008)
;
_refine_ls_goodness_of_fit_ref 1.076
_refine_ls_hydrogen_treatment constr
_refine_ls_matrix_type full
_refine_ls_number_parameters 247
_refine_ls_number_reflns 3339
_refine_ls_number_restraints 6
_refine_ls_restrained_S_all 1.078
_refine_ls_R_factor_all 0.0521
_refine_ls_R_factor_gt 0.0402
_refine_ls_shift/su_max 0.002
_refine_ls_shift/su_mean 0.000
_refine_ls_structure_factor_coef Fsqd
_refine_ls_weighting_details 'calc w=1/[\s^2^(Fo^2^)+(0.0775P)^2^+0.2317P] where P=(Fo^2^+2Fc^2^)/3'
_refine_ls_weighting_scheme calc
_refine_ls_wR_factor_gt 0.1189
_refine_ls_wR_factor_ref 0.1310
_reflns_number_gt 2574
_reflns_number_total 3339
_reflns_threshold_expression I>2sigma(I)
_cod_data_source_file su5112sup1.cif
_cod_data_source_block I
_cod_original_cell_volume 1931.0(7)
_cod_original_sg_symbol_H-M 'P 21/n'
_cod_database_code 2240684
_cod_database_fobs_code 2240684

loop_
_symmetry_equiv_pos_as_xyz
'x, y, z'
'-x+1/2, y+1/2, -z+1/2'
'-x, -y, -z'
'x-1/2, -y-1/2, z-1/2'

loop_
_atom_site_type_symbol
_atom_site_label
_atom_site_fract_x
_atom_site_fract_y
_atom_site_fract_z
_atom_site_U_iso_or_equiv
_atom_site_adp_type
_atom_site_calc_flag
_atom_site_refinement_flags
_atom_site_occupancy
_atom_site_symmetry_multiplicity
C C1 0.51056(18) 0.94366(12) 0.32605(18) 0.0557(5) Uani d . 1 1
N N1 0.60151(15) 0.92936(10) 0.44496(15) 0.0567(4) Uani d . 1 1
O O1 0.78565(13) 1.00662(8) 0.44919(12) 0.0578(4) Uani d . 1 1
S S1 1.10584(5) 1.10154(3) 0.79571(4) 0.0588(2) Uani d U 1 1
C C2 0.5311(2) 1.00300(15) 0.2494(2) 0.0724(6) Uani d . 1 1
H H2 0.6053 1.0352 0.2752 0.087 Uiso calc R 1 1
N N2 0.56682(17) 0.87417(11) 0.52278(17) 0.0663(5) Uani d . 1 1
O O2 1.00939(16) 1.10824(10) 0.85989(14) 0.0776(5) Uani d U 1 1
C C3 0.4398(3) 1.01385(17) 0.1336(2) 0.0815(7) Uani d . 1 1
H H3 0.4538 1.0532 0.0813 0.098 Uiso calc R 1 1
N N3 0.97144(15) 0.98778(9) 0.66664(14) 0.0547(4) Uani d D 1 1
H H3A 0.9375 1.0074 0.5869 0.066 Uiso d RD 1 1
O O3 1.24221(15) 1.11194(9) 0.85898(14) 0.0796(5) Uani d U 1 1
C C4 0.3288(2) 0.96752(17) 0.0949(2) 0.0838(8) Uani d . 1 1
H H4 0.2683 0.9752 0.0170 0.101 Uiso calc R 1 1
N N4 1.09686(15) 1.00946(9) 0.74215(14) 0.0535(4) Uani d D 1 1
H H4A 1.1524 1.0060 0.6915 0.064 Uiso d RD 1 1
C C5 0.3086(2) 0.91035(17) 0.1718(2) 0.0815(7) Uani d . 1 1
H H5 0.2329 0.8794 0.1464 0.098 Uiso calc R 1 1
C C6 0.3989(2) 0.89727(13) 0.2873(2) 0.0676(6) Uani d . 1 1
H H6 0.3843 0.8574 0.3385 0.081 Uiso calc R 1 1
C C7 0.72508(18) 0.95903(11) 0.49872(17) 0.0501(4) Uani d . 1 1
C C8 0.76992(18) 0.92317(11) 0.61970(17) 0.0503(4) Uani d . 1 1
C C9 0.66454(19) 0.87097(12) 0.62447(19) 0.0589(5) Uani d . 1 1
C C10 0.6554(2) 0.81416(16) 0.7229(2) 0.0835(7) Uani d . 1 1
H H10A 0.5741 0.7853 0.6947 0.125 Uiso calc R 1 1
H H10B 0.6578 0.8425 0.7974 0.125 Uiso calc R 1 1
H H10C 0.7284 0.7781 0.7399 0.125 Uiso calc R 1 1
C C11 0.89157(18) 0.93953(11) 0.70462(16) 0.0493(4) Uani d . 1 1
C C12 0.9392(2) 0.90616(12) 0.83395(18) 0.0600(5) Uani d . 1 1
H H12A 0.8637 0.8913 0.8610 0.072 Uiso calc R 1 1
H H12B 0.9879 0.9464 0.8903 0.072 Uiso calc R 1 1
C C13 1.0270(3) 0.83473(15) 0.8404(2) 0.0869(8) Uani d . 1 1
H H13A 0.9812 0.7962 0.7806 0.130 Uiso calc R 1 1
H H13B 1.0492 0.8124 0.9224 0.130 Uiso calc R 1 1
H H13C 1.1064 0.8504 0.8222 0.130 Uiso calc R 1 1
C C14 1.06098(19) 1.16434(11) 0.66519(18) 0.0568(5) Uani d . 1 1
C C15 1.1583(2) 1.20180(14) 0.6279(2) 0.0734(6) Uani d . 1 1
H H15 1.2470 1.1931 0.6698 0.088 Uiso calc R 1 1
C C16 1.1223(3) 1.25235(15) 0.5273(2) 0.0871(7) Uani d . 1 1
H H16 1.1871 1.2779 0.5012 0.104 Uiso calc R 1 1
C C17 0.9924(3) 1.26498(15) 0.4660(2) 0.0838(7) Uani d U 1 1
H H17 0.9691 1.3005 0.4001 0.101 Uiso calc R 1 1
C C18 0.8952(3) 1.22547(15) 0.5008(2) 0.0790(6) Uani d U 1 1
H H18 0.8068 1.2326 0.4564 0.095 Uiso calc R 1 1
C C19 0.9296(2) 1.17543(13) 0.60173(19) 0.0655(6) Uani d . 1 1
H H19 0.8646 1.1493 0.6268 0.079 Uiso calc R 1 1

loop_
_atom_site_aniso_label
_atom_site_aniso_U_11
_atom_site_aniso_U_22
_atom_site_aniso_U_33
_atom_site_aniso_U_12
_atom_site_aniso_U_13
_atom_site_aniso_U_23
C1 0.0531(11) 0.0625(12) 0.0501(11) 0.0071(8) 0.0130(8) -0.0009(9)
N1 0.0555(9) 0.0618(10) 0.0502(9) -0.0073(7) 0.0115(7) 0.0068(8)
O1 0.0642(8) 0.0615(8) 0.0462(7) -0.0117(6) 0.0141(6) 0.0059(6)
S1 0.0705(4) 0.0586(4) 0.0406(3) -0.0030(2) 0.0062(2) -0.0046(2)
C2 0.0652(13) 0.0841(16) 0.0624(14) 0.0019(11) 0.0100(10) 0.0130(12)
N2 0.0668(11) 0.0688(12) 0.0632(11) -0.0128(8) 0.0187(9) 0.0121(9)
O2 0.1026(11) 0.0837(11) 0.0520(9) 0.0062(8) 0.0312(8) -0.0069(8)
C3 0.0821(17) 0.0970(19) 0.0604(14) 0.0190(13) 0.0132(12) 0.0191(13)
N3 0.0611(10) 0.0595(10) 0.0388(8) -0.0095(7) 0.0075(7) 0.0013(7)
O3 0.0780(8) 0.0758(10) 0.0623(9) -0.0147(7) -0.0146(7) -0.0001(7)
C4 0.0763(16) 0.100(2) 0.0614(15) 0.0200(14) -0.0012(12) -0.0071(14)
N4 0.0558(9) 0.0574(10) 0.0437(9) -0.0033(7) 0.0091(7) -0.0008(7)
C5 0.0689(15) 0.0896(18) 0.0735(16) 0.0018(12) 0.0019(12) -0.0150(14)
C6 0.0627(13) 0.0680(14) 0.0670(14) -0.0012(10) 0.0112(10) -0.0069(11)
C7 0.0576(11) 0.0464(10) 0.0469(11) -0.0025(8) 0.0162(8) -0.0002(8)
C8 0.0609(11) 0.0474(10) 0.0427(10) -0.0016(8) 0.0156(8) 0.0021(8)
C9 0.0655(12) 0.0557(12) 0.0559(12) -0.0068(9) 0.0185(10) 0.0068(9)
C10 0.0920(17) 0.0807(16) 0.0752(16) -0.0210(12) 0.0207(13) 0.0245(13)
C11 0.0635(11) 0.0435(10) 0.0409(10) 0.0012(8) 0.0154(8) 0.0002(8)
C12 0.0749(13) 0.0577(12) 0.0436(11) -0.0016(9) 0.0116(9) 0.0051(9)
C13 0.1057(19) 0.0747(17) 0.0699(16) 0.0203(13) 0.0099(13) 0.0182(12)
C14 0.0694(13) 0.0503(11) 0.0460(11) 0.0037(9) 0.0099(9) -0.0067(8)
C15 0.0750(14) 0.0680(14) 0.0705(14) -0.0041(11) 0.0113(11) 0.0089(12)
C16 0.1027(19) 0.0792(17) 0.0794(17) -0.0031(14) 0.0272(15) 0.0186(14)
C17 0.1109(19) 0.0750(16) 0.0588(14) 0.0157(12) 0.0145(13) 0.0111(12)
C18 0.0837(15) 0.0764(16) 0.0664(14) 0.0237(11) 0.0060(11) 0.0025(12)
C19 0.0697(13) 0.0644(13) 0.0600(13) 0.0122(10) 0.0155(10) -0.0039(10)

loop_
_atom_type_symbol
_atom_type_description
_atom_type_scat_dispersion_real
_atom_type_scat_dispersion_imag
_atom_type_scat_source
C C 0.0033 0.0016 'International Tables Vol C Tables 4.2.6.8 and 6.1.1.4'
H H 0.0000 0.0000 'International Tables Vol C Tables 4.2.6.8 and 6.1.1.4'
N N 0.0061 0.0033 'International Tables Vol C Tables 4.2.6.8 and 6.1.1.4'
O O 0.0106 0.0060 'International Tables Vol C Tables 4.2.6.8 and 6.1.1.4'
S S 0.1246 0.1234 'International Tables Vol C Tables 4.2.6.8 and 6.1.1.4'

loop_
_geom_angle_atom_site_label_1
_geom_angle_atom_site_label_2
_geom_angle_atom_site_label_3
_geom_angle
C6 C1 C2 119.73(19)
C6 C1 N1 118.73(19)
C2 C1 N1 121.54(18)
C7 N1 N2 111.31(15)
C7 N1 C1 130.51(17)
N2 N1 C1 118.13(15)
O2 S1 O3 120.96(10)
O2 S1 N4 106.62(9)
O3 S1 N4 103.79(9)
O2 S1 C14 108.53(10)
O3 S1 C14 109.05(10)
N4 S1 C14 107.02(8)
C1 C2 C3 119.1(2)
C1 C2 H2 120.4
C3 C2 H2 120.4
C9 N2 N1 106.83(16)
C4 C3 C2 121.1(3)
C4 C3 H3 119.4
C2 C3 H3 119.4
C11 N3 N4 123.07(15)
C11 N3 H3A 115.4
N4 N3 H3A 121.5
C5 C4 C3 119.2(2)
C5 C4 H4 120.4
C3 C4 H4 120.4
N3 N4 S1 114.10(12)
N3 N4 H4A 105.7
S1 N4 H4A 107.5
C4 C5 C6 121.1(2)
C4 C5 H5 119.5
C6 C5 H5 119.5
C1 C6 C5 119.7(2)
C1 C6 H6 120.2
C5 C6 H6 120.2
O1 C7 N1 126.01(17)
O1 C7 C8 128.38(17)
N1 C7 C8 105.59(16)
C11 C8 C7 123.18(17)
C11 C8 C9 132.19(17)
C7 C8 C9 104.62(16)
N2 C9 C8 111.59(18)
N2 C9 C10 118.08(18)
C8 C9 C10 130.27(18)
C9 C10 H10A 109.5
C9 C10 H10B 109.5
H10A C10 H10B 109.5
C9 C10 H10C 109.5
H10A C10 H10C 109.5
H10B C10 H10C 109.5
N3 C11 C8 116.80(16)
N3 C11 C12 118.51(16)
C8 C11 C12 124.69(17)
C11 C12 C13 111.87(18)
C11 C12 H12A 109.2
C13 C12 H12A 109.2
C11 C12 H12B 109.2
C13 C12 H12B 109.2
H12A C12 H12B 107.9
C12 C13 H13A 109.5
C12 C13 H13B 109.5
H13A C13 H13B 109.5
C12 C13 H13C 109.5
H13A C13 H13C 109.5
H13B C13 H13C 109.5
C19 C14 C15 120.9(2)
C19 C14 S1 119.79(17)
C15 C14 S1 119.35(16)
C14 C15 C16 119.0(2)
C14 C15 H15 120.5
C16 C15 H15 120.5
C17 C16 C15 120.4(2)
C17 C16 H16 119.8
C15 C16 H16 119.8
C16 C17 C18 120.5(2)
C16 C17 H17 119.7
C18 C17 H17 119.7
C19 C18 C17 119.7(2)
C19 C18 H18 120.2
C17 C18 H18 120.2
C18 C19 C14 119.5(2)
C18 C19 H19 120.3
C14 C19 H19 120.3

loop_
_geom_bond_atom_site_label_1
_geom_bond_atom_site_label_2
_geom_bond_distance
C1 C6 1.380(3)
C1 C2 1.383(3)
C1 N1 1.419(2)
N1 C7 1.366(2)
N1 N2 1.402(2)
O1 C7 1.259(2)
S1 O2 1.4197(17)
S1 O3 1.4211(16)
S1 N4 1.6658(17)
S1 C14 1.761(2)
C2 C3 1.386(3)
C2 H2 0.9300
N2 C9 1.298(3)
C3 C4 1.374(4)
C3 H3 0.9300
N3 C11 1.335(2)
N3 N4 1.399(2)
N3 H3A 0.9241
C4 C5 1.357(4)
C4 H4 0.9300
N4 H4A 0.9335
C5 C6 1.385(3)
C5 H5 0.9300
C6 H6 0.9300
C7 C8 1.437(3)
C8 C11 1.387(3)
C8 C9 1.439(3)
C9 C10 1.492(3)
C10 H10A 0.9600
C10 H10B 0.9600
C10 H10C 0.9600
C11 C12 1.502(3)
C12 C13 1.517(3)
C12 H12A 0.9700
C12 H12B 0.9700
C13 H13A 0.9600
C13 H13B 0.9600
C13 H13C 0.9600
C14 C19 1.378(3)
C14 C15 1.379(3)
C15 C16 1.380(3)
C15 H15 0.9300
C16 C17 1.362(3)
C16 H16 0.9300
C17 C18 1.380(4)
C17 H17 0.9300
C18 C19 1.377(3)
C18 H18 0.9300
C19 H19 0.9300

loop_
_geom_hbond_atom_site_label_D
_geom_hbond_atom_site_label_H
_geom_hbond_atom_site_label_A
_geom_hbond_site_symmetry_A
_geom_hbond_distance_DH
_geom_hbond_distance_HA
_geom_hbond_distance_DA
_geom_hbond_angle_DHA
N3 H3A O1 . 0.92 1.88 2.667(2) 142
C2 H2 O1 . 0.93 2.35 2.958(3) 123
N4 H4A O1 3_776 0.93 1.90 2.800(2) 162
C5 H5 O2 3_676 0.93 2.56 3.299(3) 137
